data_1505749
loop_
_publ_author_name
'Phongtamrug, Suttinun'
'Tashiro, Kohji'
'Miyata, Mikiji'
'Chirachanchai, Suwabun'

_publ_section_title
;
 Supramolecular structure of N,N-Bis(2-hydroxybenzyl)alkylamine: flexible
 molecular assembly framework for host without guest and host with guest.
;
_journal_issue 42
_journal_name_full 'The journal of physical chemistry. B'
_journal_page_first 21365
_journal_page_last 21370
_journal_paper_doi 10.1021/jp061778v
_journal_volume 110
_journal_year 2006
_chemical_formula_sum 'C19 H26 Cu N O3.5'
_chemical_formula_weight 387.96
_space_group_IT_number 15
_symmetry_cell_setting monoclinic
_symmetry_Int_Tables_number 15
_symmetry_space_group_name_Hall '-C 2yc'
_symmetry_space_group_name_H-M 'C 1 2/c 1'
_cell_angle_alpha 90
_cell_angle_beta 114.051(2)
_cell_angle_gamma 90
_cell_formula_units_Z 8
_cell_length_a 18.972(1)
_cell_length_b 14.075(1)
_cell_length_c 15.806(1)
_cell_measurement_reflns_used 14711
_cell_measurement_temperature 296.2
_cell_measurement_theta_max 25.3
_cell_measurement_theta_min 1.9
_cell_volume 3854.3(4)
_computing_cell_refinement PROCESS-AUTO
_computing_data_collection PROCESS-AUTO
_computing_data_reduction 'teXsan Ver. 1.11'
_computing_publication_material 'teXsan Ver. 1.11'
_computing_structure_refinement 'teXsan Ver. 1.10'
_computing_structure_solution SIR92
_diffrn_detector_area_resol_mean 10.00
_diffrn_measured_fraction_theta_full 0.9986
_diffrn_measured_fraction_theta_max 0.9986
_diffrn_measurement_device_type 'Rigaku RAXIS-RAPID Imaging Plate'
_diffrn_measurement_method \w
_diffrn_radiation_type 'Mo K\a'
_diffrn_radiation_wavelength 0.7107
_diffrn_reflns_av_R_equivalents 0.063
_diffrn_reflns_limit_h_max 22
_diffrn_reflns_limit_h_min 0
_diffrn_reflns_limit_k_max 16
_diffrn_reflns_limit_k_min 0
_diffrn_reflns_limit_l_max 17
_diffrn_reflns_limit_l_min -18
_diffrn_reflns_number 14047
_diffrn_reflns_theta_full 25.22
_diffrn_reflns_theta_max 25.22
_exptl_absorpt_coefficient_mu 1.152
_exptl_absorpt_correction_T_max 0.871
_exptl_absorpt_correction_T_min 0.613
_exptl_absorpt_correction_type multi-scan
_exptl_absorpt_process_details '(Higashi, 1995)'
_exptl_crystal_colour green
_exptl_crystal_density_diffrn 1.337
_exptl_crystal_density_method 'not measured'
_exptl_crystal_description chunk
_exptl_crystal_size_max 0.400
_exptl_crystal_size_mid 0.250
_exptl_crystal_size_min 0.120
_refine_diff_density_max 0.75
_refine_diff_density_min -0.93
_refine_ls_extinction_method none
_refine_ls_goodness_of_fit_ref 1.074
_refine_ls_hydrogen_treatment noref
_refine_ls_number_parameters 222
_refine_ls_number_reflns 3478
_refine_ls_R_factor_gt 0.0508
_refine_ls_shift/su_max 0.0002
_refine_ls_structure_factor_coef Fsqd
_refine_ls_weighting_details 'w = 1/[\s^2^(Fo^2^) + (0.05000(Max(Fo^2^,0) + 2Fc^2^)/3)^2^]'
_refine_ls_weighting_scheme calc
_refine_ls_wR_factor_ref 0.1289
_reflns_number_gt 1970
_reflns_number_total 3478
_reflns_threshold_expression F^2^>2.0\s(F^2^)
_cod_data_source_file jp061778vsi20060322_065740.cif
_cod_data_source_block 0910_
_cod_original_cell_volume 3854.2(5)
_cod_original_formula_sum 'C19 H26 Cu N O3.50 '
_cod_database_code 1505749

loop_
_symmetry_equiv_pos_as_xyz
x,y,z
-x,y,1/2-z
-x,-y,-z
x,-y,1/2+z
1/2+x,1/2+y,z
1/2-x,1/2+y,1/2-z
1/2-x,1/2-y,-z
1/2+x,1/2-y,1/2+z

loop_
_atom_site_label
_atom_site_type_symbol
_atom_site_fract_x
_atom_site_fract_y
_atom_site_fract_z
_atom_site_U_iso_or_equiv
_atom_site_adp_type
_atom_site_occupancy
_atom_site_calc_flag
_atom_site_refinement_flags
Cu Cu 0.42359(3) 0.35375(4) 0.17896(4) 0.0474(2) Uani 1.00 d .
O(1) O 0.3367(2) 0.4025(3) 0.1937(2) 0.059(1) Uani 1.00 d .
O(2) O 0.5246(2) 0.3126(2) 0.1919(2) 0.052(1) Uani 1.00 d .
O(3) O 0.3701(3) 0.5723(4) 0.2810(3) 0.125(2) Uani 1.00 d .
O(4) O 0.5000 0.5151(4) 0.2500 0.092(2) Uani 1.00 d S
N N 0.3871(2) 0.3830(3) 0.0442(3) 0.041(1) Uani 1.00 d .
C(1) C 0.2673(3) 0.4182(3) 0.1235(3) 0.047(2) Uani 1.00 d .
C(2) C 0.2002(3) 0.4091(4) 0.1386(4) 0.053(2) Uani 1.00 d .
C(3) C 0.1299(3) 0.4260(4) 0.0663(4) 0.058(2) Uani 1.00 d .
C(4) C 0.1235(3) 0.4512(4) -0.0197(4) 0.060(2) Uani 1.00 d .
C(5) C 0.1896(3) 0.4619(3) -0.0354(4) 0.054(2) Uani 1.00 d .
C(6) C 0.2619(3) 0.4471(3) 0.0369(3) 0.046(1) Uani 1.00 d .
C(7) C 0.3343(3) 0.4669(3) 0.0224(3) 0.048(1) Uani 1.00 d .
C(8) C 0.4552(3) 0.4137(3) 0.0253(3) 0.044(1) Uani 1.00 d .
C(9) C 0.5141(2) 0.3377(3) 0.0394(3) 0.042(1) Uani 1.00 d .
C(10) C 0.5493(3) 0.2928(3) 0.1245(3) 0.045(1) Uani 1.00 d .
C(11) C 0.6074(3) 0.2249(4) 0.1400(4) 0.051(2) Uani 1.00 d .
C(12) C 0.6298(3) 0.2056(4) 0.0689(4) 0.058(2) Uani 1.00 d .
C(13) C 0.5958(3) 0.2504(4) -0.0161(4) 0.062(2) Uani 1.00 d .
C(14) C 0.5371(3) 0.3147(4) -0.0307(4) 0.052(2) Uani 1.00 d .
C(15) C 0.3490(3) 0.3002(4) -0.0132(4) 0.053(2) Uani 1.00 d .
C(16) C 0.2044(4) 0.3800(5) 0.2314(5) 0.086(2) Uani 1.00 d .
C(17) C 0.0448(3) 0.4649(5) -0.0994(5) 0.094(2) Uani 1.00 d .
C(18) C 0.6433(3) 0.1723(4) 0.2300(4) 0.067(2) Uani 1.00 d .
C(19) C 0.6237(4) 0.2288(5) -0.0915(5) 0.096(3) Uani 1.00 d .
H(1) H 0.0855 0.4233 0.0818 0.0736 Uiso 1.00 calc .
H(2) H 0.1985 0.5040 -0.0868 0.0736 Uiso 1.00 calc .
H(3) H 0.5023 0.3534 -0.0987 0.0736 Uiso 1.00 calc .
H(4) H 0.6785 0.1600 0.0811 0.0736 Uiso 1.00 calc .
H(5) H 0.2285 0.4324 0.2778 0.1078 Uiso 1.00 calc .
H(6) H 0.1549 0.3703 0.2327 0.1078 Uiso 1.00 calc .
H(7) H 0.2357 0.3263 0.2561 0.1078 Uiso 1.00 calc .
H(8) H 0.0276 0.5325 -0.1021 0.1115 Uiso 1.00 calc .
H(9) H 0.0053 0.4275 -0.0962 0.1115 Uiso 1.00 calc .
H(10) H 0.0464 0.4551 -0.1597 0.1115 Uiso 1.00 calc .
H(11) H 0.3058 0.2826 0.0007 0.0736 Uiso 1.00 calc .
H(12) H 0.3945 0.2484 -0.0208 0.0736 Uiso 1.00 calc .
H(13) H 0.3302 0.3113 -0.0829 0.0736 Uiso 1.00 calc .
H(14) H 0.5709 0.2522 -0.1638 0.0736 Uiso 1.00 calc .
H(15) H 0.6307 0.1630 -0.0986 0.0736 Uiso 1.00 calc .
H(16) H 0.6627 0.2798 -0.0969 0.0736 Uiso 1.00 calc .
H(17) H 0.6842 0.1232 0.2342 0.0736 Uiso 1.00 calc .
H(18) H 0.6716 0.2184 0.2875 0.0736 Uiso 1.00 calc .
H(19) H 0.6079 0.1589 0.2546 0.0736 Uiso 1.00 calc .
H(20) H 0.3656 0.5297 0.0645 0.0736 Uiso 1.00 calc .
H(21) H 0.3150 0.4769 -0.0575 0.0736 Uiso 1.00 calc .
H(22) H 0.4815 0.4694 0.0764 0.0736 Uiso 1.00 calc .
H(23) H 0.4354 0.4346 -0.0451 0.0736 Uiso 1.00 calc .
H(24) H 0.3395 0.6388 0.2476 0.0736 Uiso 1.00 calc .
H(25) H 0.3669 0.5164 0.2448 0.0736 Uiso 1.00 calc .
H(26) H 0.4616 0.5578 0.2690 0.0736 Uiso 1.00 calc .

loop_
_atom_site_aniso_label
_atom_site_aniso_U_11
_atom_site_aniso_U_22
_atom_site_aniso_U_33
_atom_site_aniso_U_12
_atom_site_aniso_U_13
_atom_site_aniso_U_23
Cu 0.0402(3) 0.0621(4) 0.0396(3) 0.0012(3) 0.0157(2) 0.0024(4)
O(1) 0.053(2) 0.081(2) 0.045(2) 0.008(2) 0.023(2) 0.000(2)
O(2) 0.043(2) 0.073(2) 0.039(2) 0.004(2) 0.016(2) -0.002(2)
O(3) 0.124(4) 0.129(4) 0.111(4) -0.007(3) 0.038(3) -0.064(4)
O(4) 0.103(5) 0.079(4) 0.103(5) 0.0000 0.051(4) 0.0000
N 0.039(2) 0.042(2) 0.041(2) -0.004(2) 0.016(2) 0.001(2)
C(1) 0.047(3) 0.046(3) 0.047(3) 0.001(2) 0.018(3) -0.004(3)
C(2) 0.055(3) 0.051(3) 0.066(4) 0.003(3) 0.036(3) -0.006(3)
C(3) 0.046(3) 0.058(3) 0.079(4) 0.005(3) 0.033(3) -0.009(3)
C(4) 0.043(3) 0.051(3) 0.085(5) 0.003(3) 0.025(3) -0.009(3)
C(5) 0.047(3) 0.050(3) 0.063(4) 0.006(3) 0.021(3) 0.005(3)
C(6) 0.044(3) 0.042(3) 0.052(3) -0.001(2) 0.019(2) -0.003(3)
C(7) 0.040(3) 0.051(3) 0.053(3) -0.002(2) 0.019(2) 0.002(3)
C(8) 0.042(3) 0.047(3) 0.049(3) 0.001(2) 0.024(2) 0.004(2)
C(9) 0.041(2) 0.045(3) 0.044(3) -0.015(2) 0.020(2) -0.006(3)
C(10) 0.044(3) 0.054(3) 0.043(3) -0.008(3) 0.024(2) -0.007(3)
C(11) 0.045(3) 0.049(3) 0.058(4) -0.003(3) 0.018(3) -0.001(3)
C(12) 0.058(3) 0.057(3) 0.068(4) 0.008(3) 0.036(3) -0.001(3)
C(13) 0.076(4) 0.063(4) 0.062(4) -0.001(3) 0.043(3) -0.003(3)
C(14) 0.060(3) 0.050(3) 0.055(3) -0.003(3) 0.032(3) -0.001(3)
C(15) 0.056(3) 0.052(3) 0.055(3) -0.019(3) 0.026(3) -0.016(3)
C(16) 0.082(4) 0.109(5) 0.091(5) 0.015(4) 0.060(4) 0.009(4)
C(17) 0.047(3) 0.123(6) 0.102(6) 0.010(4) 0.020(4) -0.012(5)
C(18) 0.061(3) 0.080(4) 0.061(4) 0.020(3) 0.025(3) 0.008(3)
C(19) 0.140(6) 0.091(5) 0.092(5) 0.032(4) 0.084(5) 0.013(4)

loop_
_atom_type_symbol
_atom_type_description
_atom_type_scat_dispersion_real
_atom_type_scat_dispersion_imag
_atom_type_scat_source
C C 0.003 0.002
;International Tables for Crystallography
(1992, Vol. C, Tables 4.2.6.8 and 6.1.1.1)
;
H H 0.000 0.000
;International Tables for Crystallography
(1992, Vol. C, Table 6.1.1.2)
;
O O 0.011 0.006
;International Tables for Crystallography
(1992, Vol. C, Tables 4.2.6.8 and 6.1.1.1)
;
N N 0.006 0.003
;International Tables for Crystallography
(1992, Vol. C, Tables 4.2.6.8 and 6.1.1.1)
;
Cu Cu 0.320 1.265
;International Tables for Crystallography
(1992, Vol. C, Tables 4.2.6.8 and 6.1.1.1)
;

loop_
_geom_angle_atom_site_label_1
_geom_angle_atom_site_label_2
_geom_angle_atom_site_label_3
_geom_angle
_geom_angle_site_symmetry_1
_geom_angle_site_symmetry_3
_geom_angle_publ_flag
O(1) Cu O(2) 167.4(1) . . yes
O(1) Cu O(2) 94.1(1) . 2_655 yes
O(1) Cu N 96.7(1) . . yes
O(2) Cu O(2) 75.3(2) . 2_655 yes
O(2) Cu N 94.1(1) . . yes
O(2) Cu N 169.2(1) 2_655 . yes
Cu O(1) C(1) 124.5(3) . . yes
Cu O(2) Cu 94.4(1) . 2_655 yes
Cu O(2) C(10) 128.6(3) . . yes
Cu O(2) C(10) 133.9(3) 2_655 . yes
Cu N C(7) 108.5(3) . . yes
Cu N C(8) 108.6(3) . . yes
Cu N C(15) 111.3(3) . . yes
C(7) N C(8) 106.0(3) . . yes
C(7) N C(15) 111.6(3) . . yes
C(8) N C(15) 110.5(3) . . yes
O(1) C(1) C(2) 119.8(5) . . yes
O(1) C(1) C(6) 120.8(4) . . yes
C(2) C(1) C(6) 119.3(5) . . yes
C(1) C(2) C(3) 119.0(5) . . yes
C(1) C(2) C(16) 120.5(5) . . yes
C(3) C(2) C(16) 120.5(5) . . yes
C(2) C(3) C(4) 122.3(5) . . yes
C(3) C(4) C(5) 119.4(5) . . yes
C(3) C(4) C(17) 121.1(5) . . yes
C(5) C(4) C(17) 119.5(6) . . yes
C(4) C(5) C(6) 119.8(5) . . yes
C(1) C(6) C(5) 120.1(5) . . yes
C(1) C(6) C(7) 119.9(4) . . yes
C(5) C(6) C(7) 120.0(5) . . yes
N C(7) C(6) 112.6(4) . . yes
N C(8) C(9) 114.5(4) . . yes
C(8) C(9) C(10) 120.3(4) . . yes
C(8) C(9) C(14) 120.5(4) . . yes
C(10) C(9) C(14) 119.1(5) . . yes
O(2) C(10) C(9) 119.1(4) . . yes
O(2) C(10) C(11) 120.1(5) . . yes
C(9) C(10) C(11) 120.8(4) . . yes
C(10) C(11) C(12) 118.2(5) . . yes
C(10) C(11) C(18) 121.5(5) . . yes
C(12) C(11) C(18) 120.2(5) . . yes
C(11) C(12) C(13) 121.6(5) . . yes
C(12) C(13) C(14) 119.1(5) . . yes
C(12) C(13) C(19) 119.9(5) . . yes
C(14) C(13) C(19) 121.0(6) . . yes
C(9) C(14) C(13) 121.0(5) . . yes

loop_
_geom_bond_atom_site_label_1
_geom_bond_atom_site_label_2
_geom_bond_distance
_geom_bond_site_symmetry_2
_geom_bond_publ_flag
Cu O(1) 1.886(3) . yes
Cu O(2) 1.932(3) . yes
Cu O(2) 1.958(3) 2_655 yes
Cu N 1.996(4) . yes
O(1) C(1) 1.351(5) . yes
O(2) C(10) 1.355(5) . yes
N C(7) 1.495(6) . yes
N C(8) 1.503(5) . yes
N C(15) 1.473(6) . yes
C(1) C(2) 1.393(6) . yes
C(1) C(6) 1.390(6) . yes
C(2) C(3) 1.378(7) . yes
C(2) C(16) 1.494(8) . yes
C(3) C(4) 1.362(7) . yes
C(4) C(5) 1.381(7) . yes
C(4) C(17) 1.524(7) . yes
C(5) C(6) 1.398(6) . yes
C(6) C(7) 1.509(6) . yes
C(8) C(9) 1.498(6) . yes
C(9) C(10) 1.387(6) . yes
C(9) C(14) 1.384(6) . yes
C(10) C(11) 1.403(6) . yes
C(11) C(12) 1.380(7) . yes
C(11) C(18) 1.499(7) . yes
C(12) C(13) 1.384(7) . yes
C(13) C(14) 1.379(7) . yes
C(13) C(19) 1.518(7) . yes

loop_
_geom_contact_atom_site_label_1
_geom_contact_atom_site_label_2
_geom_contact_distance
_geom_contact_site_symmetry_2
Cu O(4) 2.682(5) .
O(1) O(3) 2.703(5) .
O(1) O(4) 3.264(4) .
O(2) O(4) 3.088(6) .
O(3) O(4) 2.819(5) .
O(3) C(1) 3.279(6) .
O(3) C(8) 3.531(7) 4_565
O(4) C(8) 3.594(5) .
O(4) C(8) 3.594(5) 2_655
O(4) N 3.597(5) .
O(4) N 3.597(5) 2_655
C(2) C(15) 3.460(7) 7_555
C(3) C(15) 3.358(7) 7_555
C(4) C(15) 3.585(7) 7_555
C(8) C(8) 3.245(9) 3_665

loop_
_geom_torsion_atom_site_label_1
_geom_torsion_atom_site_label_2
_geom_torsion_atom_site_label_3
_geom_torsion_atom_site_label_4
_geom_torsion
_geom_torsion_site_symmetry_2
_geom_torsion_site_symmetry_3
_geom_torsion_site_symmetry_4
_geom_torsion_publ_flag
Cu O(1) C(1) C(2) 148.9(4) . . . yes
Cu O(1) C(1) C(6) -33.7(6) . . . yes
Cu O(2) Cu O(1) -139.1(1) . 2_655 2_655 yes
Cu O(2) Cu O(2) 33.8(2) . 2_655 2_655 yes
Cu O(2) Cu N 47.6(8) . 2_655 2_655 yes
Cu O(2) C(10) C(9) 27.5(6) . . . yes
Cu O(2) C(10) C(11) -149.9(3) . . . yes
Cu O(2) Cu O(1) 0.5(7) 2_655 2_655 2_655 yes
Cu O(2) Cu O(2) -33.3(2) 2_655 2_655 . yes
Cu O(2) Cu N 149.2(1) 2_655 2_655 2_655 yes
Cu O(2) C(10) C(9) -127.0(4) 2_655 2_655 2_655 yes
Cu O(2) C(10) C(11) 55.6(6) 2_655 2_655 2_655 yes
Cu N C(7) C(6) -64.1(4) . . . yes
Cu N C(8) C(9) 65.9(4) . . . yes
O(1) Cu O(2) C(10) -161.4(6) . . . yes
O(1) Cu O(2) C(10) 21.2(4) . 2_655 2_655 yes
O(1) Cu N C(7) 27.8(3) . . . yes
O(1) Cu N C(8) 142.7(3) . . . yes
O(1) Cu N C(15) -95.4(3) . . . yes
O(1) C(1) C(2) C(3) 179.6(5) . . . yes
O(1) C(1) C(2) C(16) -1.4(7) . . . yes
O(1) C(1) C(6) C(5) 179.2(4) . . . yes
O(1) C(1) C(6) C(7) -3.7(7) . . . yes
O(2) Cu O(1) C(1) 167.4(6) . . . yes
O(2) Cu O(2) Cu 33.8(2) . 2_655 2_655 yes
O(2) Cu O(2) C(10) -165.9(4) . 2_655 2_655 yes
O(2) Cu N C(7) -145.6(3) . . . yes
O(2) Cu N C(8) -30.8(3) . . . yes
O(2) Cu N C(15) 91.1(3) . . . yes
O(2) Cu O(1) C(1) -159.9(4) 2_655 2_655 2_655 yes
O(2) Cu O(2) Cu -33.3(2) 2_655 2_655 . yes
O(2) Cu O(2) C(10) 164.8(3) 2_655 2_655 2_655 yes
O(2) Cu N C(7) -159.0(7) 2_655 2_655 2_655 yes
O(2) Cu N C(8) -44.1(9) 2_655 2_655 2_655 yes
O(2) Cu N C(15) 77.8(8) 2_655 2_655 2_655 yes
O(2) C(10) C(9) C(8) 5.9(6) . . . yes
O(2) C(10) C(9) C(14) -177.5(4) . . . yes
O(2) C(10) C(11) C(12) 178.8(4) . . . yes
O(2) C(10) C(11) C(18) 0.4(7) . . . yes
N Cu O(1) C(1) 18.8(4) . . . yes
N Cu O(2) C(10) -12.7(4) . . . yes
N Cu O(2) C(10) -152.1(7) . 2_655 2_655 yes
N C(7) C(6) C(1) 58.1(6) . . . yes
N C(7) C(6) C(5) -124.8(5) . . . yes
N C(8) C(9) C(10) -57.6(5) . . . yes
N C(8) C(9) C(14) 125.8(4) . . . yes
C(1) C(2) C(3) C(4) 0.0(8) . . . yes
C(1) C(6) C(5) C(4) 2.4(7) . . . yes
C(2) C(1) C(6) C(5) -3.4(7) . . . yes
C(2) C(1) C(6) C(7) 173.7(4) . . . yes
C(2) C(3) C(4) C(5) -0.9(8) . . . yes
C(2) C(3) C(4) C(17) 177.1(5) . . . yes
C(3) C(2) C(1) C(6) 2.2(7) . . . yes
C(3) C(4) C(5) C(6) -0.3(8) . . . yes
C(4) C(3) C(2) C(16) -179.0(5) . . . yes
C(4) C(5) C(6) C(7) -174.6(4) . . . yes
C(6) C(1) C(2) C(16) -178.9(5) . . . yes
C(6) C(5) C(4) C(17) -178.4(5) . . . yes
C(6) C(7) N C(8) 179.3(4) . . . yes
C(6) C(7) N C(15) 58.9(5) . . . yes
C(7) N C(8) C(9) -177.6(4) . . . yes
C(8) C(9) C(10) C(11) -176.7(4) . . . yes
C(8) C(9) C(14) C(13) 174.7(4) . . . yes
C(9) C(8) N C(15) -56.5(5) . . . yes
C(9) C(10) C(11) C(12) 1.4(7) . . . yes
C(9) C(10) C(11) C(18) -177.0(4) . . . yes
C(9) C(14) C(13) C(12) 2.5(8) . . . yes
C(9) C(14) C(13) C(19) -177.0(5) . . . yes
C(10) C(9) C(14) C(13) -1.9(7) . . . yes
C(10) C(11) C(12) C(13) -0.9(8) . . . yes
C(11) C(10) C(9) C(14) -0.1(7) . . . yes
C(11) C(12) C(13) C(14) -1.1(8) . . . yes
C(11) C(12) C(13) C(19) 178.4(5) . . . yes
C(13) C(12) C(11) C(18) 177.6(5) . . . yes
C(13) C(12) C(11) C(18) 177.6(5) . . . yes
